data_4332754
loop_
_publ_author_name
'Gu, Xiaojun'
'Xue, Dongfeng'

_publ_section_title
;
 Spontaneously Resolved Homochiral 3D Lanthanide&#x2212;Silver
 Heterometallic Coordination Framework with Extended Helical
 Ln&#x2212;O&#x2212;Ag Subunits
;
_journal_issue 23
_journal_name_full 'Inorganic Chemistry'
_journal_page_first 9257
_journal_page_last 9261
_journal_paper_doi 10.1021/ic060806l
_journal_volume 45
_journal_year 2006
_chemical_formula_sum 'C20 H15 Ag N3 Nd O8'
_chemical_formula_weight 677.46
_chemical_name_systematic
; 
 ? 
;
_space_group_IT_number 178
_symmetry_cell_setting hexagonal
_symmetry_space_group_name_Hall 'P 61 2 (0 0 5)'
_symmetry_space_group_name_H-M 'P 61 2 2'
_atom_sites_solution_hydrogens geom
_atom_sites_solution_primary direct
_atom_sites_solution_secondary difmap
_audit_creation_method SHELXL-97
_cell_angle_alpha 90.00
_cell_angle_beta 90.00
_cell_angle_gamma 120.00
_cell_formula_units_Z 6
_cell_length_a 11.8241(8)
_cell_length_b 11.8241(8)
_cell_length_c 27.418(3)
_cell_measurement_temperature 293(2)
_cell_volume 3319.7(5)
_computing_structure_refinement 'SHELXL-97 (Sheldrick, 1997)'
_computing_structure_solution 'SHELXS-97 (Sheldrick, 1990)'
_diffrn_ambient_temperature 293(2)
_diffrn_measured_fraction_theta_full 0.999
_diffrn_measured_fraction_theta_max 0.999
_diffrn_radiation_monochromator graphite
_diffrn_radiation_source 'fine-focus sealed tube'
_diffrn_radiation_type MoK\a
_diffrn_radiation_wavelength 0.71073
_diffrn_reflns_av_R_equivalents 0.0705
_diffrn_reflns_av_sigmaI/netI 0.0487
_diffrn_reflns_limit_h_max 15
_diffrn_reflns_limit_h_min -15
_diffrn_reflns_limit_k_max 15
_diffrn_reflns_limit_k_min -11
_diffrn_reflns_limit_l_max 36
_diffrn_reflns_limit_l_min -33
_diffrn_reflns_number 20719
_diffrn_reflns_theta_full 28.27
_diffrn_reflns_theta_max 28.27
_diffrn_reflns_theta_min 1.99
_exptl_absorpt_coefficient_mu 3.257
_exptl_crystal_colour pink
_exptl_crystal_density_diffrn 2.033
_exptl_crystal_density_method 'not measured'
_exptl_crystal_F_000 1962
_exptl_crystal_size_max 0.15
_exptl_crystal_size_mid 0.06
_exptl_crystal_size_min 0.05
_refine_diff_density_max 0.419
_refine_diff_density_min -0.484
_refine_diff_density_rms 0.087
_refine_ls_abs_structure_details 'Flack H D (1983), Acta Cryst. A39, 876-881'
_refine_ls_abs_structure_Flack 0.00(2)
_refine_ls_extinction_coef 0.00029(10)
_refine_ls_extinction_expression Fc^*^=kFc[1+0.001xFc^2^\l^3^/sin(2\q)]^-1/4^
_refine_ls_extinction_method SHELXL
_refine_ls_goodness_of_fit_ref 1.024
_refine_ls_hydrogen_treatment mixed
_refine_ls_matrix_type full
_refine_ls_number_parameters 154
_refine_ls_number_reflns 2746
_refine_ls_number_restraints 0
_refine_ls_restrained_S_all 1.024
_refine_ls_R_factor_all 0.0500
_refine_ls_R_factor_gt 0.0323
_refine_ls_shift/su_max 0.002
_refine_ls_shift/su_mean 0.000
_refine_ls_structure_factor_coef Fsqd
_refine_ls_weighting_details 'calc w=1/[\s^2^(Fo^2^)+(0.0254P)^2^+0.1460P] where P=(Fo^2^+2Fc^2^)/3'
_refine_ls_weighting_scheme calc
_refine_ls_wR_factor_gt 0.0568
_refine_ls_wR_factor_ref 0.0618
_reflns_number_gt 2239
_reflns_number_total 2746
_reflns_threshold_expression >2sigma(I)
_cod_data_source_file ic060806lsup2.cif
_cod_data_source_block ds2
_cod_original_cell_volume 3319.8(5)
_cod_original_sg_symbol_H-M P6(1)22
_cod_database_code 4332754

loop_
_symmetry_equiv_pos_as_xyz
'x, y, z'
'-x, -y, z+1/2'
'-y, x-y, z+1/3'
'-x+y, -x, z+2/3'
'x-y, x, z+1/6'
'y, -x+y, z+5/6'
'x-y, -y, -z'
'-x, -x+y, -z+2/3'
'y, x, -z+1/3'
'-y, -x, -z+5/6'
'x, x-y, -z+1/6'
'-x+y, y, -z+1/2'

loop_
_atom_site_label
_atom_site_type_symbol
_atom_site_fract_x
_atom_site_fract_y
_atom_site_fract_z
_atom_site_U_iso_or_equiv
_atom_site_adp_type
_atom_site_occupancy
_atom_site_symmetry_multiplicity
_atom_site_calc_flag
_atom_site_refinement_flags
Nd1 Nd 1.13372(3) 1.0000 0.0000 0.02649(10) Uani 1 2 d S
Ag1 Ag 1.24115(3) 0.75885(3) -0.0833 0.04011(15) Uani 1 2 d S
O4 O 1.2837(3) 0.9175(3) -0.02469(12) 0.0426(9) Uani 1 1 d .
O3 O 1.0047(4) 1.0685(4) -0.04630(12) 0.0533(10) Uani 1 1 d .
C10 C 0.9415(3) 1.0585(3) -0.0833 0.0377(17) Uani 1 2 d S
N1 N 1.4253(4) 0.8023(5) -0.12716(15) 0.0508(13) Uani 1 1 d .
C5 C 1.5124(6) 0.7698(6) -0.11358(17) 0.0487(14) Uani 1 1 d .
H6 H 1.5077 0.7400 -0.0818 0.058 Uiso 1 1 calc R
C9 C 0.8679(3) 1.1321(3) -0.0833 0.0420(16) Uani 1 2 d S
C4 C 1.6089(6) 0.7768(6) -0.14293(17) 0.0443(15) Uani 1 1 d .
H3 H 1.6671 0.7520 -0.1312 0.053 Uiso 1 1 calc R
C8 C 0.8707(7) 1.2056(6) -0.0436(2) 0.0621(18) Uani 1 1 d .
H2 H 0.9173 1.2093 -0.0157 0.074 Uiso 1 1 calc R
C12 C 1.3796(6) 1.0000 0.0000 0.0417(17) Uani 1 2 d S
C1 C 1.4340(7) 0.8432(9) -0.1728(2) 0.093(3) Uani 1 1 d .
H9 H 1.3732 0.8652 -0.1840 0.111 Uiso 1 1 calc R
N2 N 0.7305(4) 1.2695(4) -0.0833 0.096(3) Uani 1 2 d S
C7 C 0.8036(8) 1.2736(9) -0.0457(3) 0.091(3) Uani 1 1 d .
H11 H 0.8100 1.3255 -0.0191 0.109 Uiso 1 1 calc R
C11 C 1.5055(7) 1.0000 0.0000 0.089(4) Uani 1 2 d S
H12A H 1.5673 1.0695 0.0204 0.133 Uiso 0.50 1 calc PR
H12B H 1.5388 1.0126 -0.0327 0.133 Uiso 0.50 1 calc PR
H12C H 1.4915 0.9179 0.0123 0.133 Uiso 0.50 1 calc PR
C2 C 1.5297(7) 0.8540(9) -0.2043(2) 0.084(3) Uani 1 1 d .
H1A H 1.5330 0.8845 -0.2358 0.101 Uiso 1 1 calc R
C3 C 1.6194(5) 0.8211(5) -0.19014(16) 0.0337(12) Uani 1 1 d .
C6 C 1.7219(5) 0.8296(5) -0.22504(17) 0.0367(13) Uani 1 1 d .
O2 O 1.7204(3) 0.8680(4) -0.26720(11) 0.0444(9) Uani 1 1 d .
O1 O 1.8020(3) 0.7988(4) -0.20873(11) 0.0417(9) Uani 1 1 d .

loop_
_atom_site_aniso_label
_atom_site_aniso_U_11
_atom_site_aniso_U_22
_atom_site_aniso_U_33
_atom_site_aniso_U_23
_atom_site_aniso_U_13
_atom_site_aniso_U_12
Nd1 0.02819(15) 0.02601(19) 0.02453(16) -0.00253(16) -0.00127(8) 0.01301(10)
Ag1 0.0469(3) 0.0469(3) 0.0361(3) 0.0020(2) 0.0020(2) 0.0306(3)
O4 0.039(2) 0.045(2) 0.048(2) -0.0152(17) -0.0063(17) 0.024(2)
O3 0.058(3) 0.073(3) 0.045(2) -0.005(2) -0.014(2) 0.045(3)
C10 0.039(3) 0.039(3) 0.037(4) 0.000(3) 0.000(3) 0.022(3)
N1 0.044(3) 0.082(4) 0.038(2) 0.013(2) 0.013(2) 0.040(3)
C5 0.044(3) 0.077(4) 0.029(2) 0.010(3) 0.007(3) 0.034(3)
C9 0.045(3) 0.045(3) 0.044(4) -0.003(4) -0.003(4) 0.028(4)
C4 0.040(3) 0.066(4) 0.036(3) 0.008(3) 0.004(2) 0.034(3)
C8 0.069(5) 0.085(5) 0.056(4) -0.021(3) -0.014(3) 0.056(4)
C12 0.036(3) 0.051(5) 0.043(4) 0.001(4) 0.001(2) 0.025(2)
C1 0.090(5) 0.203(9) 0.048(3) 0.049(5) 0.028(4) 0.120(6)
N2 0.117(7) 0.117(7) 0.104(7) -0.015(6) -0.015(6) 0.096(7)
C7 0.108(7) 0.105(7) 0.092(6) -0.039(5) -0.005(5) 0.078(6)
C11 0.059(4) 0.145(11) 0.090(7) -0.029(8) -0.015(4) 0.072(5)
C2 0.081(5) 0.177(9) 0.041(3) 0.039(5) 0.025(3) 0.099(6)
C3 0.029(3) 0.047(3) 0.028(2) -0.006(2) -0.003(2) 0.021(3)
C6 0.029(3) 0.042(3) 0.031(3) -0.010(2) -0.004(2) 0.012(2)
O2 0.047(2) 0.061(2) 0.0300(17) -0.0004(18) 0.0067(16) 0.031(2)
O1 0.0289(19) 0.066(3) 0.0347(18) -0.0118(18) -0.0067(15) 0.0271(17)

loop_
_atom_type_symbol
_atom_type_description
_atom_type_scat_dispersion_real
_atom_type_scat_dispersion_imag
_atom_type_scat_source
C C 0.0033 0.0016 'International Tables Vol C Tables 4.2.6.8 and 6.1.1.4'
H H 0.0000 0.0000 'International Tables Vol C Tables 4.2.6.8 and 6.1.1.4'
N N 0.0061 0.0033 'International Tables Vol C Tables 4.2.6.8 and 6.1.1.4'
O O 0.0106 0.0060 'International Tables Vol C Tables 4.2.6.8 and 6.1.1.4'
Ag Ag -0.8971 1.1015 'International Tables Vol C Tables 4.2.6.8 and 6.1.1.4'
Nd Nd -0.1943 3.0179 'International Tables Vol C Tables 4.2.6.8 and 6.1.1.4'

loop_
_geom_angle_atom_site_label_1
_geom_angle_atom_site_label_2
_geom_angle_atom_site_label_3
_geom_angle
_geom_angle_site_symmetry_1
_geom_angle_site_symmetry_3
O1 Nd1 O1 161.87(18) 5_545 10_784
O1 Nd1 O3 83.20(12) 5_545 7_675
O1 Nd1 O3 82.33(12) 10_784 7_675
O1 Nd1 O3 82.33(12) 5_545 .
O1 Nd1 O3 83.20(12) 10_784 .
O3 Nd1 O3 73.83(18) 7_675 .
O1 Nd1 O4 124.28(12) 5_545 7_675
O1 Nd1 O4 73.80(12) 10_784 7_675
O3 Nd1 O4 132.61(11) 7_675 7_675
O3 Nd1 O4 139.93(13) . 7_675
O1 Nd1 O4 73.80(12) 5_545 .
O1 Nd1 O4 124.28(12) 10_784 .
O3 Nd1 O4 139.93(13) 7_675 .
O3 Nd1 O4 132.61(11) . .
O4 Nd1 O4 51.17(15) 7_675 .
O1 Nd1 O2 102.56(11) 5_545 8_874
O1 Nd1 O2 83.65(12) 10_784 8_874
O3 Nd1 O2 145.71(13) 7_675 8_874
O3 Nd1 O2 73.54(12) . 8_874
O4 Nd1 O2 71.70(12) 7_675 8_874
O4 Nd1 O2 72.64(12) . 8_874
O1 Nd1 O2 83.65(12) 5_545 3_755
O1 Nd1 O2 102.56(11) 10_784 3_755
O3 Nd1 O2 73.54(12) 7_675 3_755
O3 Nd1 O2 145.71(13) . 3_755
O4 Nd1 O2 72.64(12) 7_675 3_755
O4 Nd1 O2 71.70(12) . 3_755
O2 Nd1 O2 140.31(18) 8_874 3_755
O1 Nd1 C12 99.06(9) 5_545 .
O1 Nd1 C12 99.06(9) 10_784 .
O3 Nd1 C12 143.08(9) 7_675 .
O3 Nd1 C12 143.08(9) . .
O4 Nd1 C12 25.58(8) 7_675 .
O4 Nd1 C12 25.58(8) . .
O2 Nd1 C12 70.15(9) 8_874 .
O2 Nd1 C12 70.15(9) 3_755 .
N1 Ag1 N1 102.8(2) 10_774 .
N1 Ag1 O4 104.90(14) 10_774 .
N1 Ag1 O4 112.38(15) . .
N1 Ag1 O4 112.38(15) 10_774 10_774
N1 Ag1 O4 104.90(14) . 10_774
O4 Ag1 O4 118.55(17) . 10_774
C12 O4 Ag1 138.0(4) . .
C12 O4 Nd1 95.2(4) . .
Ag1 O4 Nd1 126.19(14) . .
C10 O3 Nd1 149.0(4) . .
O3 C10 O3 127.4(7) . 10_774
O3 C10 C9 116.3(3) . .
O3 C10 C9 116.3(3) 10_774 .
C5 N1 C1 116.3(5) . .
C5 N1 Ag1 125.1(4) . .
C1 N1 Ag1 117.7(4) . .
N1 C5 C4 124.5(5) . .
N1 C5 H6 117.8 . .
C4 C5 H6 117.8 . .
C8 C9 C8 116.9(7) . 10_774
C8 C9 C10 121.5(4) . .
C8 C9 C10 121.5(4) 10_774 .
C5 C4 C3 119.4(5) . .
C5 C4 H3 120.3 . .
C3 C4 H3 120.3 . .
C9 C8 C7 119.4(6) . .
C9 C8 H2 120.3 . .
C7 C8 H2 120.3 . .
O4 C12 O4 118.4(7) . 7_675
O4 C12 C11 120.8(3) . .
O4 C12 C11 120.8(3) 7_675 .
O4 C12 Nd1 59.2(3) . .
O4 C12 Nd1 59.2(3) 7_675 .
C11 C12 Nd1 180.000(1) . .
N1 C1 C2 122.3(5) . .
N1 C1 H9 118.8 . .
C2 C1 H9 118.8 . .
C7 N2 C7 115.9(9) . 10_774
N2 C7 C8 124.1(7) . .
N2 C7 H11 117.9 . .
C8 C7 H11 117.9 . .
C12 C11 H12A 109.5 . .
C12 C11 H12B 109.5 . .
H12A C11 H12B 109.5 . .
C12 C11 H12C 109.5 . .
H12A C11 H12C 109.5 . .
H12B C11 H12C 109.5 . .
C3 C2 C1 121.3(5) . .
C3 C2 H1A 119.4 . .
C1 C2 H1A 119.4 . .
C2 C3 C4 116.3(5) . .
C2 C3 C6 121.1(5) . .
C4 C3 C6 122.6(5) . .
O2 C6 O1 125.9(5) . .
O2 C6 C3 117.2(5) . .
O1 C6 C3 116.9(4) . .
C6 O2 Nd1 122.2(3) . 4_774
C6 O1 Nd1 147.2(3) . 6_664

loop_
_geom_bond_atom_site_label_1
_geom_bond_atom_site_label_2
_geom_bond_distance
_geom_bond_site_symmetry_2
Nd1 O1 2.362(3) 5_545
Nd1 O1 2.362(3) 10_784
Nd1 O3 2.414(3) 7_675
Nd1 O3 2.414(3) .
Nd1 O4 2.507(3) 7_675
Nd1 O4 2.507(3) .
Nd1 O2 2.510(3) 8_874
Nd1 O2 2.510(3) 3_755
Nd1 C12 2.907(7) .
Ag1 N1 2.309(4) 10_774
Ag1 N1 2.309(4) .
Ag1 O4 2.327(3) .
Ag1 O4 2.327(3) 10_774
O4 C12 1.260(5) .
O3 C10 1.231(4) .
C10 O3 1.231(4) 10_774
C10 C9 1.507(9) .
N1 C5 1.320(7) .
N1 C1 1.328(6) .
C5 C4 1.365(7) .
C5 H6 0.9300 .
C9 C8 1.383(6) .
C9 C8 1.383(6) 10_774
C4 C3 1.378(6) .
C4 H3 0.9300 .
C8 C7 1.386(9) .
C8 H2 0.9300 .
C12 O4 1.260(5) 7_675
C12 C11 1.489(10) .
C1 C2 1.377(7) .
C1 H9 0.9300 .
N2 C7 1.331(8) .
N2 C7 1.331(8) 10_774
C7 H11 0.9300 .
C11 H12A 0.9600 .
C11 H12B 0.9600 .
C11 H12C 0.9600 .
C2 C3 1.356(7) .
C2 H1A 0.9300 .
C3 C6 1.507(7) .
C6 O2 1.245(5) .
C6 O1 1.256(6) .
O2 Nd1 2.510(3) 4_774
O1 Nd1 2.362(3) 6_664
